data_4130165
loop_
_publ_author_name
'Wang, Shih-Yu'
'Fu, Jun-Hao'
'Liang, Yen-Peng'
'He, Yun-Jui'
'Chen, Yu-Sheng'
'Chan, Yi-Tsu'

_publ_section_title
;
 Metallo-Supramolecular Self-Assembly of a Multicomponent Ditrigon Based
 on Complementary Terpyridine Ligand Pairing.
;
_journal_issue 11
_journal_name_full 'Journal of the American Chemical Society'
_journal_page_first 3651
_journal_page_last 3654
_journal_paper_doi 10.1021/jacs.6b01005
_journal_volume 138
_journal_year 2016
_chemical_formula_sum 'C61 H51 Cd F12 N7 O5 P2'
_chemical_formula_weight 1364.43
_space_group_IT_number 43
_space_group_name_Hall 'F 2 -2d'
_space_group_name_H-M_alt 'F d d 2'
_symmetry_cell_setting orthorhombic
_symmetry_space_group_name_H-M 'F d d 2'
_atom_sites_solution_hydrogens geom
_atom_sites_solution_primary direct
_atom_sites_solution_secondary difmap
_audit_creation_method SHELXL-97
_cell_angle_alpha 90.00
_cell_angle_beta 90.00
_cell_angle_gamma 90.00
_cell_formula_units_Z 16
_cell_length_a 28.0170(6)
_cell_length_b 54.0051(11)
_cell_length_c 15.5349(3)
_cell_measurement_reflns_used 7679
_cell_measurement_temperature 200(2)
_cell_measurement_theta_max 74.6810
_cell_measurement_theta_min 3.3170
_cell_volume 23505.2(8)
_computing_cell_refinement
; 
CrysAlisPro, Agilent Technologies, 
Version 1.171.37.35 (release 13-08-2014 CrysAlis171 .NET) 
(compiled Aug 13 2014,18:06:01) 
Empirical absorption correction using spherical harmonics, 
 implemented in SCALE3 ABSPACK scaling algorithm. 
;
_computing_data_collection
; 
CrysAlisPro, Agilent Technologies, 
Version 1.171.37.35 (release 13-08-2014 CrysAlis171 .NET) 
(compiled Aug 13 2014,18:06:01) 
Empirical absorption correction using spherical harmonics, 
 implemented in SCALE3 ABSPACK scaling algorithm. 
;
_computing_data_reduction
; 
CrysAlisPro, Agilent Technologies, 
Version 1.171.37.35 (release 13-08-2014 CrysAlis171 .NET) 
(compiled Aug 13 2014,18:06:01) 
Empirical absorption correction using spherical harmonics, 
 implemented in SCALE3 ABSPACK scaling algorithm. 
;
_computing_molecular_graphics SHELXTL
_computing_publication_material SHELXTL
_computing_structure_refinement 'SHELXL-97 (Sheldrick, 1997)'
_computing_structure_solution 'SHELXS-97 (Sheldrick, 1990)'
_diffrn_ambient_temperature 200(2)
_diffrn_detector_area_resol_mean 10.2496
_diffrn_measured_fraction_theta_full 1.000
_diffrn_measured_fraction_theta_max 1.000
_diffrn_measurement_device_type 'Agilent Xcalibur, Atlas, Gemini'
_diffrn_radiation_monochromator graphite
_diffrn_radiation_source 'fine-focus sealed tube'
_diffrn_radiation_type CuK\a
_diffrn_radiation_wavelength 1.54178
_diffrn_reflns_av_R_equivalents 0.0544
_diffrn_reflns_av_sigmaI/netI 0.0649
_diffrn_reflns_limit_h_max 33
_diffrn_reflns_limit_h_min -31
_diffrn_reflns_limit_k_max 64
_diffrn_reflns_limit_k_min -60
_diffrn_reflns_limit_l_max 16
_diffrn_reflns_limit_l_min -18
_diffrn_reflns_number 22040
_diffrn_reflns_theta_full 67.98
_diffrn_reflns_theta_max 67.98
_diffrn_reflns_theta_min 3.35
_exptl_absorpt_coefficient_mu 4.321
_exptl_absorpt_correction_T_max 1.00000
_exptl_absorpt_correction_T_min 0.40438
_exptl_absorpt_correction_type multi-scan
_exptl_absorpt_process_details
; 
CrysAlisPro, Agilent Technologies, 
Version 1.171.37.35 (release 13-08-2014 CrysAlis171 .NET) 
(compiled Aug 13 2014,18:06:01) 
Empirical absorption correction using spherical harmonics, 
 implemented in SCALE3 ABSPACK scaling algorithm. 
;
_exptl_crystal_density_diffrn 1.542
_exptl_crystal_density_method 'not measured'
_exptl_crystal_description slender
_exptl_crystal_F_000 11072
_exptl_crystal_size_max 0.20
_exptl_crystal_size_mid 0.15
_exptl_crystal_size_min 0.10
_refine_diff_density_max 0.666
_refine_diff_density_min -0.461
_refine_diff_density_rms 0.070
_refine_ls_abs_structure_details 'Flack H D (1983), Acta Cryst. A39, 876-881'
_refine_ls_abs_structure_Flack -0.035(7)
_refine_ls_extinction_method none
_refine_ls_goodness_of_fit_ref 1.045
_refine_ls_hydrogen_treatment mixed
_refine_ls_matrix_type full
_refine_ls_number_parameters 796
_refine_ls_number_reflns 9130
_refine_ls_number_restraints 1
_refine_ls_restrained_S_all 1.045
_refine_ls_R_factor_all 0.0561
_refine_ls_R_factor_gt 0.0473
_refine_ls_shift/su_max 0.021
_refine_ls_shift/su_mean 0.004
_refine_ls_structure_factor_coef Fsqd
_refine_ls_weighting_details 'calc w=1/[\s^2^(Fo^2^)+(0.0637P)^2^+7.6733P] where P=(Fo^2^+2Fc^2^)/3'
_refine_ls_weighting_scheme calc
_refine_ls_wR_factor_gt 0.1126
_refine_ls_wR_factor_ref 0.1226
_reflns_number_gt 8065
_reflns_number_total 9130
_reflns_threshold_expression >2sigma(I)
_cod_data_source_file ja6b01005_si_002.cif
_cod_data_source_block ic17065
_cod_depositor_comments
;
The following automatic conversions were performed:

data item '_symmetry_cell_setting' value 'Orthorhombic' was changed
to 'orthorhombic' in accordance with the
/home/saulius/struct/COD-crude-data/automatic-downloads/DataCite-retrospective/ACS/depositions/lib/dictionaries/cif_core.dic
dictionary named 'cif_core.dic' version 2.4.2 last updated on
2011-04-26.

Automatic conversion script
Id: cif_fix_values 6909 2019-04-08 15:41:33Z antanas 
;
_cod_original_cell_volume 23505.3(8)
_cod_original_sg_symbol_H-M Fdd2
_cod_database_code 4130165

loop_
_symmetry_equiv_pos_as_xyz
'x, y, z'
'-x, -y, z'
'x+1/4, -y+1/4, z+1/4'
'-x+1/4, y+1/4, z+1/4'
'x, y+1/2, z+1/2'
'-x, -y+1/2, z+1/2'
'x+1/4, -y+3/4, z+3/4'
'-x+1/4, y+3/4, z+3/4'
'x+1/2, y, z+1/2'
'-x+1/2, -y, z+1/2'
'x+3/4, -y+1/4, z+3/4'
'-x+3/4, y+1/4, z+3/4'
'x+1/2, y+1/2, z'
'-x+1/2, -y+1/2, z'
'x+3/4, -y+3/4, z+1/4'
'-x+3/4, y+3/4, z+1/4'

loop_
_atom_site_label
_atom_site_type_symbol
_atom_site_fract_x
_atom_site_fract_y
_atom_site_fract_z
_atom_site_U_iso_or_equiv
_atom_site_adp_type
_atom_site_occupancy
_atom_site_symmetry_multiplicity
_atom_site_calc_flag
_atom_site_refinement_flags
Cd1 Cd 0.240002(13) 0.064311(6) -0.21388(3) 0.03330(10) Uani 1 1 d .
O1 O 0.4256(2) 0.05169(10) 0.3817(3) 0.0645(14) Uani 1 1 d .
O2 O 0.1693(2) 0.04644(9) 0.0260(3) 0.0624(12) Uani 1 1 d .
O3 O 0.2432(2) -0.01212(10) -0.1486(3) 0.0588(12) Uani 1 1 d .
O4 O 0.40208(17) 0.08010(9) -0.2775(3) 0.0543(11) Uani 1 1 d .
O5 O 0.27706(18) 0.13248(9) -0.2067(4) 0.0634(13) Uani 1 1 d .
N1 N 0.20327(18) 0.09041(9) -0.1127(3) 0.0351(10) Uani 1 1 d .
N2 N 0.28713(17) 0.06773(8) -0.0942(3) 0.0341(10) Uani 1 1 d .
N3 N 0.30606(18) 0.03853(9) -0.2281(3) 0.0402(11) Uani 1 1 d .
N4 N 0.17681(17) 0.03384(8) -0.1956(3) 0.0346(10) Uani 1 1 d .
N5 N 0.19414(17) 0.06222(8) -0.3346(3) 0.0330(10) Uani 1 1 d .
N6 N 0.27481(17) 0.09021(8) -0.3258(3) 0.0337(10) Uani 1 1 d .
C1 C 0.1602(2) 0.10035(12) -0.1247(4) 0.0427(13) Uani 1 1 d .
H1A H 0.1421 0.0954 -0.1734 0.051 Uiso 1 1 calc R
C2 C 0.1410(2) 0.11756(12) -0.0692(5) 0.0515(16) Uani 1 1 d .
H2A H 0.1101 0.1243 -0.0791 0.062 Uiso 1 1 calc R
C3 C 0.1676(3) 0.12470(14) 0.0010(5) 0.0578(18) Uani 1 1 d .
H3A H 0.1559 0.1369 0.0395 0.069 Uiso 1 1 calc R
C4 C 0.2123(3) 0.11370(12) 0.0150(4) 0.0502(16) Uani 1 1 d .
H4A H 0.2312 0.1182 0.0632 0.060 Uiso 1 1 calc R
C5 C 0.2281(2) 0.09619(11) -0.0427(4) 0.0378(12) Uani 1 1 d .
C6 C 0.2741(2) 0.08201(10) -0.0290(4) 0.0318(11) Uani 1 1 d .
C7 C 0.29843(19) 0.08217(10) 0.0494(4) 0.0354(11) Uani 1 1 d .
H7A H 0.2886 0.0928 0.0947 0.042 Uiso 1 1 calc R
C8 C 0.3376(2) 0.06636(11) 0.0601(4) 0.0367(13) Uani 1 1 d .
C9 C 0.3517(2) 0.05209(10) -0.0098(4) 0.0376(12) Uani 1 1 d .
H9A H 0.3788 0.0416 -0.0055 0.045 Uiso 1 1 calc R
C10 C 0.3258(2) 0.05326(11) -0.0867(4) 0.0364(12) Uani 1 1 d .
C11 C 0.3386(2) 0.03833(11) -0.1651(4) 0.0380(12) Uani 1 1 d .
C12 C 0.3809(3) 0.02565(15) -0.1729(5) 0.0561(17) Uani 1 1 d .
H12A H 0.4030 0.0252 -0.1266 0.067 Uiso 1 1 calc R
C13 C 0.3908(3) 0.01345(15) -0.2500(5) 0.064(2) Uani 1 1 d .
H13A H 0.4200 0.0048 -0.2575 0.077 Uiso 1 1 calc R
C14 C 0.3587(3) 0.01417(16) -0.3127(6) 0.065(2) Uani 1 1 d .
H14A H 0.3650 0.0060 -0.3657 0.078 Uiso 1 1 calc R
C15 C 0.3159(3) 0.02675(13) -0.3013(4) 0.0515(16) Uani 1 1 d .
H15A H 0.2931 0.0269 -0.3467 0.062 Uiso 1 1 calc R
C16 C 0.3612(2) 0.06395(10) 0.1453(4) 0.0398(13) Uani 1 1 d .
C17 C 0.3357(2) 0.06855(12) 0.2213(4) 0.0450(13) Uani 1 1 d .
H17A H 0.3038 0.0745 0.2180 0.054 Uiso 1 1 calc R
C18 C 0.3562(3) 0.06462(12) 0.3009(4) 0.0500(16) Uani 1 1 d .
H18A H 0.3381 0.0675 0.3516 0.060 Uiso 1 1 calc R
C19 C 0.4027(2) 0.05657(11) 0.3075(4) 0.0464(15) Uani 1 1 d .
C20 C 0.4287(3) 0.05262(13) 0.2321(5) 0.0521(16) Uani 1 1 d .
H20A H 0.4610 0.0475 0.2358 0.063 Uiso 1 1 calc R
C21 C 0.4080(2) 0.05604(12) 0.1524(4) 0.0441(14) Uani 1 1 d .
H21A H 0.4261 0.0529 0.1019 0.053 Uiso 1 1 calc R
C22 C 0.2059(3) 0.03035(12) 0.0189(4) 0.0535(17) Uani 1 1 d .
C23 C 0.2402(3) 0.02578(15) 0.0817(4) 0.065(2) Uani 1 1 d .
H23A H 0.2392 0.0345 0.1348 0.078 Uiso 1 1 calc R
C24 C 0.2755(3) 0.00869(15) 0.0673(5) 0.064(2) Uani 1 1 d .
H24A H 0.2987 0.0057 0.1107 0.077 Uiso 1 1 calc R
C25 C 0.2779(3) -0.00416(14) -0.0088(5) 0.0582(18) Uani 1 1 d .
H25A H 0.3025 -0.0160 -0.0179 0.070 Uiso 1 1 calc R
C26 C 0.2442(3) 0.00025(12) -0.0721(5) 0.0507(16) Uani 1 1 d .
C27 C 0.2081(2) 0.01757(11) -0.0588(4) 0.0447(14) Uani 1 1 d .
C28 C 0.1698(2) 0.02015(11) -0.1244(4) 0.0415(13) Uani 1 1 d .
C29 C 0.1260(2) 0.00821(12) -0.1098(4) 0.0458(15) Uani 1 1 d .
H29A H 0.1209 -0.0008 -0.0580 0.055 Uiso 1 1 calc R
C30 C 0.0902(2) 0.00958(12) -0.1717(5) 0.0492(15) Uani 1 1 d .
H30A H 0.0604 0.0015 -0.1632 0.059 Uiso 1 1 calc R
C31 C 0.0988(2) 0.02288(12) -0.2453(4) 0.0454(14) Uani 1 1 d .
H31A H 0.0752 0.0239 -0.2890 0.054 Uiso 1 1 calc R
C32 C 0.1424(2) 0.03493(11) -0.2555(4) 0.0359(12) Uani 1 1 d .
C33 C 0.1534(2) 0.04921(10) -0.3351(4) 0.0338(11) Uani 1 1 d .
C34 C 0.12466(19) 0.04812(10) -0.4085(3) 0.0328(11) Uani 1 1 d .
H34A H 0.0963 0.0385 -0.4078 0.039 Uiso 1 1 calc R
C35 C 0.1372(2) 0.06094(10) -0.4820(4) 0.0354(12) Uani 1 1 d .
C36 C 0.1789(2) 0.07488(10) -0.4791(4) 0.0363(12) Uani 1 1 d .
H36A H 0.1881 0.0845 -0.5274 0.044 Uiso 1 1 calc R
C37 C 0.2069(2) 0.07474(10) -0.4059(4) 0.0332(11) Uani 1 1 d .
C38 C 0.2541(2) 0.08748(12) -0.4031(4) 0.0383(13) Uani 1 1 d .
C39 C 0.2748(2) 0.09594(12) -0.4788(4) 0.0488(15) Uani 1 1 d .
H39A H 0.2585 0.0945 -0.5322 0.059 Uiso 1 1 calc R
C40 C 0.3199(3) 0.10659(14) -0.4749(5) 0.0578(17) Uani 1 1 d .
H40A H 0.3356 0.1120 -0.5258 0.069 Uiso 1 1 calc R
C41 C 0.3413(2) 0.10911(12) -0.3962(4) 0.0461(14) Uani 1 1 d .
H41A H 0.3724 0.1161 -0.3920 0.055 Uiso 1 1 calc R
C42 C 0.3173(2) 0.10137(10) -0.3223(4) 0.0360(12) Uani 1 1 d .
C43 C 0.3406(2) 0.10619(10) -0.2372(4) 0.0399(13) Uani 1 1 d .
C44 C 0.3848(2) 0.09662(11) -0.2199(5) 0.0476(13) Uani 1 1 d .
C45 C 0.4092(3) 0.10349(14) -0.1442(5) 0.0599(18) Uani 1 1 d .
H45A H 0.4396 0.0967 -0.1309 0.072 Uiso 1 1 calc R
C46 C 0.3877(4) 0.12034(18) -0.0900(5) 0.071(2) Uani 1 1 d .
H46A H 0.4040 0.1251 -0.0389 0.086 Uiso 1 1 calc R
C47 C 0.3440(3) 0.13057(15) -0.1064(5) 0.064(2) Uani 1 1 d .
H47A H 0.3303 0.1423 -0.0681 0.076 Uiso 1 1 calc R
C48 C 0.3201(2) 0.12324(12) -0.1817(4) 0.0506(15) Uani 1 1 d .
C49 C 0.1092(2) 0.05943(11) -0.5640(4) 0.0363(12) Uani 1 1 d .
C50 C 0.0789(2) 0.03933(15) -0.5797(4) 0.0543(17) Uani 1 1 d .
H50A H 0.0748 0.0270 -0.5367 0.065 Uiso 1 1 calc R
C51 C 0.0549(3) 0.03721(15) -0.6571(5) 0.0569(18) Uani 1 1 d .
H51A H 0.0342 0.0236 -0.6670 0.068 Uiso 1 1 calc R
C52 C 0.0611(2) 0.05494(14) -0.7197(5) 0.0556(16) Uani 1 1 d .
H52A H 0.0443 0.0536 -0.7726 0.067 Uiso 1 1 calc R
C53 C 0.0910(3) 0.07432(15) -0.7064(5) 0.069(2) Uani 1 1 d .
H53A H 0.0958 0.0863 -0.7503 0.083 Uiso 1 1 calc R
C54 C 0.1144(3) 0.07652(14) -0.6284(5) 0.062(2) Uani 1 1 d .
H54A H 0.1347 0.0904 -0.6193 0.075 Uiso 1 1 calc R
C55 C 0.1606(5) 0.05772(18) 0.1079(6) 0.090(3) Uani 1 1 d .
H55A H 0.1330 0.0688 0.1036 0.135 Uiso 1 1 calc R
H55B H 0.1887 0.0673 0.1253 0.135 Uiso 1 1 calc R
H55C H 0.1542 0.0448 0.1508 0.135 Uiso 1 1 calc R
C56 C 0.2753(4) -0.03207(17) -0.1609(6) 0.077(3) Uani 1 1 d .
H56A H 0.2706 -0.0392 -0.2183 0.115 Uiso 1 1 calc R
H56B H 0.2694 -0.0448 -0.1172 0.115 Uiso 1 1 calc R
H56C H 0.3082 -0.0261 -0.1556 0.115 Uiso 1 1 calc R
C57 C 0.4509(3) 0.07281(16) -0.2709(6) 0.070(2) Uani 1 1 d .
H57A H 0.4584 0.0609 -0.3165 0.105 Uiso 1 1 calc R
H57B H 0.4565 0.0652 -0.2146 0.105 Uiso 1 1 calc R
H57C H 0.4714 0.0874 -0.2772 0.105 Uiso 1 1 calc R
C58 C 0.2593(3) 0.15414(17) -0.1656(7) 0.080(3) Uani 1 1 d .
H58A H 0.2282 0.1585 -0.1903 0.120 Uiso 1 1 calc R
H58B H 0.2818 0.1678 -0.1742 0.120 Uiso 1 1 calc R
H58C H 0.2556 0.1510 -0.1038 0.120 Uiso 1 1 calc R
C59 C 0.4018(3) 0.05757(16) 0.4607(5) 0.071(2) Uani 1 1 d .
H59A H 0.4224 0.0532 0.5093 0.107 Uiso 1 1 calc R
H59B H 0.3719 0.0482 0.4644 0.107 Uiso 1 1 calc R
H59C H 0.3948 0.0753 0.4624 0.107 Uiso 1 1 calc R
P1 P 0.26659(6) -0.12125(3) -0.21179(14) 0.0456(3) Uani 1 1 d .
F1 F 0.29708(16) -0.12022(9) -0.1243(3) 0.0657(11) Uani 1 1 d .
F2 F 0.23527(19) -0.12253(11) -0.2981(3) 0.0755(14) Uani 1 1 d .
F3 F 0.2203(2) -0.1239(2) -0.1605(4) 0.149(4) Uani 1 1 d .
F4 F 0.2736(3) -0.14947(10) -0.2135(6) 0.137(3) Uani 1 1 d .
F5 F 0.3146(2) -0.1189(2) -0.2633(4) 0.142(4) Uani 1 1 d .
F6 F 0.2622(3) -0.09256(10) -0.2085(9) 0.179(5) Uani 1 1 d .
P2 P 0.0000 0.0000 1.08409(16) 0.0436(5) Uani 1 2 d S
F7 F 0.0000 0.0000 0.9818(4) 0.074(2) Uani 1 2 d S
F8 F 0.0000 0.0000 1.1874(4) 0.0661(16) Uani 1 2 d S
F9 F -0.0226(2) 0.02671(10) 1.0860(4) 0.0945(18) Uani 1 1 d .
F10 F 0.05184(19) 0.01172(12) 1.0844(3) 0.0871(16) Uani 1 1 d .
P3 P 0.0000 0.0000 0.5776(2) 0.0484(6) Uani 1 2 d S
F11 F 0.0000 0.0000 0.4752(4) 0.0567(15) Uani 1 2 d S
F12 F 0.0000 0.0000 0.6803(4) 0.078(2) Uani 1 2 d S
F13 F -0.05679(14) 0.00381(7) 0.5772(3) 0.0601(10) Uani 1 1 d .
F14 F 0.00764(14) 0.02950(7) 0.5787(3) 0.0635(11) Uani 1 1 d .
N7 N 0.0476(3) 0.08199(17) 0.8003(6) 0.093(3) Uani 1 1 d .
C60 C 0.0453(3) 0.07284(16) 0.8640(6) 0.065(2) Uani 1 1 d .
C61 C 0.0442(4) 0.06099(18) 0.9474(6) 0.086(3) Uani 1 1 d .
H61A H 0.0286 0.0448 0.9424 0.129 Uiso 1 1 calc R
H61B H 0.0264 0.0714 0.9880 0.129 Uiso 1 1 calc R
H61C H 0.0769 0.0587 0.9684 0.129 Uiso 1 1 calc R

loop_
_atom_site_aniso_label
_atom_site_aniso_U_11
_atom_site_aniso_U_22
_atom_site_aniso_U_33
_atom_site_aniso_U_23
_atom_site_aniso_U_13
_atom_site_aniso_U_12
Cd1 0.03082(15) 0.04223(16) 0.02684(15) -0.00210(16) -0.00237(15) -0.00227(15)
O1 0.069(3) 0.076(3) 0.048(3) 0.001(3) -0.024(3) 0.017(3)
O2 0.082(3) 0.065(3) 0.041(3) -0.006(2) 0.002(3) 0.004(3)
O3 0.064(3) 0.064(3) 0.048(3) 0.000(2) -0.009(2) 0.011(2)
O4 0.048(3) 0.060(3) 0.055(3) -0.010(2) -0.009(2) 0.007(2)
O5 0.053(3) 0.067(3) 0.070(3) -0.028(3) 0.008(3) -0.003(2)
N1 0.038(3) 0.037(2) 0.030(2) 0.0006(19) -0.0021(19) 0.0034(19)
N2 0.033(2) 0.037(2) 0.033(2) -0.0048(19) 0.0023(19) 0.0025(18)
N3 0.043(3) 0.041(2) 0.037(3) -0.006(2) 0.004(2) 0.0030(19)
N4 0.037(2) 0.034(2) 0.033(3) -0.0012(18) 0.0024(18) 0.0022(18)
N5 0.033(2) 0.036(2) 0.030(2) -0.0030(19) 0.0029(19) -0.0034(18)
N6 0.036(2) 0.036(2) 0.029(2) -0.0011(19) 0.0028(19) -0.0034(18)
C1 0.033(3) 0.055(3) 0.040(3) 0.001(3) -0.008(2) 0.004(2)
C2 0.047(3) 0.053(3) 0.055(4) 0.004(3) -0.005(3) 0.022(3)
C3 0.063(4) 0.059(4) 0.051(4) -0.007(3) -0.012(3) 0.030(3)
C4 0.057(4) 0.049(3) 0.044(4) -0.015(3) -0.011(3) 0.019(3)
C5 0.033(3) 0.041(3) 0.039(3) 0.004(2) -0.003(2) 0.006(2)
C6 0.029(3) 0.033(2) 0.034(3) 0.001(2) -0.004(2) 0.001(2)
C7 0.031(2) 0.039(2) 0.036(3) -0.007(2) -0.003(2) 0.003(2)
C8 0.035(3) 0.039(3) 0.036(3) 0.004(2) -0.007(2) 0.002(2)
C9 0.032(3) 0.037(3) 0.044(3) 0.003(2) -0.004(2) 0.009(2)
C10 0.031(3) 0.041(3) 0.037(3) 0.002(2) -0.001(2) 0.003(2)
C11 0.038(3) 0.041(3) 0.036(3) -0.002(2) 0.010(2) -0.001(2)
C12 0.046(4) 0.071(4) 0.051(4) -0.010(4) 0.001(3) 0.012(3)
C13 0.057(4) 0.072(5) 0.063(5) -0.006(4) 0.002(4) 0.019(4)
C14 0.068(5) 0.071(5) 0.057(4) -0.011(4) 0.022(4) 0.016(4)
C15 0.057(4) 0.059(4) 0.039(3) -0.006(3) -0.001(3) 0.004(3)
C16 0.043(3) 0.037(3) 0.039(3) 0.002(2) -0.013(3) 0.006(2)
C17 0.046(3) 0.050(3) 0.040(3) -0.001(3) -0.006(3) 0.006(3)
C18 0.056(4) 0.056(3) 0.038(4) 0.000(3) -0.009(3) 0.006(3)
C19 0.056(4) 0.040(3) 0.043(4) 0.003(3) -0.015(3) 0.005(3)
C20 0.045(3) 0.060(4) 0.051(4) 0.004(3) -0.019(3) 0.012(3)
C21 0.041(3) 0.044(3) 0.047(4) 0.001(3) -0.006(3) 0.005(3)
C22 0.065(4) 0.049(3) 0.047(4) 0.014(3) -0.002(3) -0.009(3)
C23 0.096(6) 0.068(4) 0.030(3) 0.000(3) -0.012(4) -0.033(4)
C24 0.066(5) 0.067(4) 0.060(5) 0.017(4) -0.016(4) -0.006(4)
C25 0.061(4) 0.060(4) 0.054(4) 0.020(3) -0.010(3) 0.000(3)
C26 0.062(4) 0.047(3) 0.043(4) 0.012(3) -0.002(3) -0.006(3)
C27 0.054(4) 0.041(3) 0.039(3) 0.008(3) -0.003(3) -0.017(3)
C28 0.049(4) 0.043(3) 0.033(3) -0.002(3) 0.003(3) -0.002(3)
C29 0.048(3) 0.052(3) 0.038(3) 0.009(3) 0.001(3) -0.014(3)
C30 0.046(3) 0.053(3) 0.049(4) -0.002(3) 0.004(3) -0.021(3)
C31 0.037(3) 0.053(3) 0.046(3) 0.002(3) -0.006(3) -0.013(3)
C32 0.035(3) 0.043(3) 0.030(3) -0.001(2) 0.001(2) 0.000(2)
C33 0.030(3) 0.038(3) 0.034(3) -0.003(2) 0.000(2) -0.002(2)
C34 0.028(3) 0.039(3) 0.031(3) -0.002(2) -0.002(2) -0.006(2)
C35 0.032(3) 0.037(2) 0.038(3) -0.001(2) -0.005(2) -0.001(2)
C36 0.036(3) 0.041(3) 0.032(3) 0.004(2) -0.003(2) -0.001(2)
C37 0.031(3) 0.036(3) 0.032(3) 0.003(2) -0.002(2) -0.004(2)
C38 0.031(3) 0.049(3) 0.035(3) 0.004(3) -0.001(2) -0.007(2)
C39 0.045(3) 0.067(4) 0.034(3) 0.013(3) -0.004(3) -0.022(3)
C40 0.051(4) 0.081(4) 0.041(4) 0.014(4) 0.004(3) -0.018(3)
C41 0.042(3) 0.055(3) 0.041(3) 0.003(3) -0.001(3) -0.018(3)
C42 0.034(3) 0.034(3) 0.039(3) -0.002(2) -0.005(2) -0.006(2)
C43 0.044(3) 0.041(3) 0.035(3) -0.004(2) 0.003(2) -0.016(2)
C44 0.049(3) 0.053(3) 0.041(3) 0.004(3) -0.009(3) -0.014(3)
C45 0.060(4) 0.066(4) 0.053(4) -0.001(4) -0.020(3) -0.013(4)
C46 0.078(6) 0.094(6) 0.042(4) -0.015(4) -0.014(4) -0.031(5)
C47 0.075(5) 0.067(4) 0.049(4) -0.022(4) 0.015(4) -0.029(4)
C48 0.050(3) 0.054(3) 0.048(3) -0.008(3) 0.002(3) -0.017(3)
C49 0.032(3) 0.045(3) 0.032(3) 0.002(2) -0.004(2) 0.001(2)
C50 0.050(4) 0.075(4) 0.038(3) 0.003(3) -0.004(3) -0.021(3)
C51 0.046(4) 0.079(5) 0.046(4) -0.014(3) -0.011(3) -0.020(3)
C52 0.043(3) 0.083(4) 0.041(3) -0.010(4) -0.017(3) 0.005(3)
C53 0.086(6) 0.071(4) 0.050(4) 0.013(4) -0.024(4) -0.013(4)
C54 0.069(5) 0.061(4) 0.056(4) 0.011(4) -0.026(4) -0.020(4)
C55 0.149(11) 0.072(5) 0.050(5) -0.008(4) 0.020(6) 0.002(6)
C56 0.093(6) 0.080(5) 0.057(5) -0.002(4) -0.011(5) 0.031(5)
C57 0.050(4) 0.073(5) 0.086(6) 0.003(4) -0.007(4) 0.010(4)
C58 0.074(5) 0.070(5) 0.096(7) -0.026(5) 0.019(5) 0.002(4)
C59 0.090(6) 0.081(5) 0.043(4) 0.001(4) -0.026(4) 0.016(5)
P1 0.0455(8) 0.0485(7) 0.0429(7) -0.0030(9) 0.0007(8) 0.0045(6)
F1 0.054(2) 0.085(3) 0.059(2) -0.021(2) -0.010(2) 0.009(2)
F2 0.071(3) 0.110(4) 0.046(3) 0.005(2) -0.007(2) 0.005(3)
F3 0.054(3) 0.330(13) 0.064(3) -0.053(5) 0.008(3) -0.032(5)
F4 0.187(8) 0.064(3) 0.160(6) -0.020(4) -0.097(7) 0.022(4)
F5 0.063(3) 0.299(12) 0.063(3) 0.030(5) 0.013(3) -0.006(5)
F6 0.161(7) 0.056(3) 0.320(12) 0.010(6) -0.151(8) 0.011(4)
P2 0.0456(12) 0.0512(13) 0.0339(12) 0.000 0.000 0.0101(10)
F7 0.089(5) 0.100(5) 0.032(3) 0.000 0.000 -0.002(4)
F8 0.059(3) 0.099(5) 0.040(3) 0.000 0.000 0.007(3)
F9 0.115(5) 0.076(3) 0.092(4) -0.005(3) -0.018(4) 0.043(3)
F10 0.062(3) 0.138(5) 0.061(3) 0.026(3) -0.001(2) -0.026(3)
P3 0.0392(12) 0.0477(13) 0.0583(15) 0.000 0.000 -0.0144(10)
F11 0.052(3) 0.061(3) 0.057(4) 0.000 0.000 -0.021(3)
F12 0.062(4) 0.112(5) 0.059(4) 0.000 0.000 -0.039(4)
F13 0.041(2) 0.059(2) 0.080(3) -0.001(2) 0.007(2) -0.0125(17)
F14 0.050(2) 0.049(2) 0.091(3) -0.011(2) 0.014(2) -0.0165(17)
N7 0.088(6) 0.108(6) 0.083(6) 0.033(5) -0.006(5) -0.017(5)
C60 0.055(5) 0.069(5) 0.072(5) 0.009(4) 0.004(4) -0.006(4)
C61 0.107(8) 0.082(6) 0.069(6) 0.023(5) 0.015(5) 0.031(5)

loop_
_atom_type_symbol
_atom_type_description
_atom_type_scat_dispersion_real
_atom_type_scat_dispersion_imag
_atom_type_scat_source
C C 0.0181 0.0091 'International Tables Vol C Tables 4.2.6.8 and 6.1.1.4'
H H 0.0000 0.0000 'International Tables Vol C Tables 4.2.6.8 and 6.1.1.4'
N N 0.0311 0.0180 'International Tables Vol C Tables 4.2.6.8 and 6.1.1.4'
O O 0.0492 0.0322 'International Tables Vol C Tables 4.2.6.8 and 6.1.1.4'
F F 0.0727 0.0534 'International Tables Vol C Tables 4.2.6.8 and 6.1.1.4'
P P 0.2955 0.4335 'International Tables Vol C Tables 4.2.6.8 and 6.1.1.4'
Cd Cd 0.1185 4.6533 'International Tables Vol C Tables 4.2.6.8 and 6.1.1.4'

loop_
_geom_angle_atom_site_label_1
_geom_angle_atom_site_label_2
_geom_angle_atom_site_label_3
_geom_angle
_geom_angle_site_symmetry_1
_geom_angle_site_symmetry_3
N5 Cd1 N2 177.98(17) . .
N5 Cd1 N3 109.94(17) . .
N2 Cd1 N3 70.51(17) . .
N5 Cd1 N1 109.50(17) . .
N2 Cd1 N1 70.18(17) . .
N3 Cd1 N1 140.48(17) . .
N5 Cd1 N4 69.64(16) . .
N2 Cd1 N4 112.30(16) . .
N3 Cd1 N4 100.67(15) . .
N1 Cd1 N4 90.50(16) . .
N5 Cd1 N6 70.50(16) . .
N2 Cd1 N6 107.63(16) . .
N3 Cd1 N6 87.55(17) . .
N1 Cd1 N6 107.97(14) . .
N4 Cd1 N6 139.73(15) . .
C19 O1 C59 118.0(6) . .
C22 O2 C55 118.5(7) . .
C26 O3 C56 118.5(6) . .
C44 O4 C57 118.5(6) . .
C48 O5 C58 118.9(6) . .
C5 N1 C1 119.5(5) . .
C5 N1 Cd1 117.4(4) . .
C1 N1 Cd1 123.0(4) . .
C6 N2 C10 119.6(5) . .
C6 N2 Cd1 120.7(4) . .
C10 N2 Cd1 119.4(4) . .
C11 N3 C15 118.7(5) . .
C11 N3 Cd1 118.5(4) . .
C15 N3 Cd1 122.1(4) . .
C32 N4 C28 119.3(5) . .
C32 N4 Cd1 114.3(4) . .
C28 N4 Cd1 125.1(4) . .
C33 N5 C37 119.0(5) . .
C33 N5 Cd1 120.8(4) . .
C37 N5 Cd1 120.2(4) . .
C42 N6 C38 118.1(5) . .
C42 N6 Cd1 125.9(4) . .
C38 N6 Cd1 113.8(4) . .
N1 C1 C2 122.6(6) . .
C3 C2 C1 118.2(6) . .
C2 C3 C4 119.2(6) . .
C5 C4 C3 118.5(6) . .
N1 C5 C4 121.8(5) . .
N1 C5 C6 116.2(5) . .
C4 C5 C6 122.0(5) . .
N2 C6 C7 122.5(5) . .
N2 C6 C5 114.9(5) . .
C7 C6 C5 122.3(5) . .
C6 C7 C8 118.9(5) . .
C9 C8 C7 117.9(5) . .
C9 C8 C16 121.5(5) . .
C7 C8 C16 120.6(5) . .
C8 C9 C10 119.7(5) . .
N2 C10 C9 121.3(5) . .
N2 C10 C11 115.7(5) . .
C9 C10 C11 123.0(5) . .
N3 C11 C12 121.8(6) . .
N3 C11 C10 115.3(5) . .
C12 C11 C10 122.9(6) . .
C11 C12 C13 118.8(7) . .
C14 C13 C12 118.9(7) . .
C13 C14 C15 120.4(7) . .
N3 C15 C14 121.3(7) . .
C21 C16 C17 118.0(6) . .
C21 C16 C8 121.4(6) . .
C17 C16 C8 120.5(6) . .
C18 C17 C16 121.0(6) . .
C17 C18 C19 120.6(6) . .
O1 C19 C18 125.2(6) . .
O1 C19 C20 116.1(6) . .
C18 C19 C20 118.7(6) . .
C21 C20 C19 120.9(6) . .
C20 C21 C16 120.8(7) . .
O2 C22 C23 125.5(7) . .
O2 C22 C27 115.1(6) . .
C23 C22 C27 119.3(7) . .
C24 C23 C22 120.1(7) . .
C23 C24 C25 121.2(7) . .
C24 C25 C26 119.4(7) . .
O3 C26 C25 123.3(7) . .
O3 C26 C27 116.3(6) . .
C25 C26 C27 120.4(7) . .
C26 C27 C22 119.6(6) . .
C26 C27 C28 119.1(6) . .
C22 C27 C28 121.0(6) . .
N4 C28 C29 120.9(6) . .
N4 C28 C27 120.6(6) . .
C29 C28 C27 118.5(6) . .
C30 C29 C28 119.6(6) . .
C31 C30 C29 118.4(6) . .
C30 C31 C32 119.7(6) . .
N4 C32 C31 122.0(6) . .
N4 C32 C33 116.8(5) . .
C31 C32 C33 121.2(5) . .
N5 C33 C34 121.1(5) . .
N5 C33 C32 116.3(5) . .
C34 C33 C32 122.5(5) . .
C35 C34 C33 120.5(5) . .
C34 C35 C36 117.3(5) . .
C34 C35 C49 122.9(5) . .
C36 C35 C49 119.7(5) . .
C37 C36 C35 120.1(5) . .
N5 C37 C36 121.9(5) . .
N5 C37 C38 116.4(5) . .
C36 C37 C38 121.7(5) . .
N6 C38 C39 122.8(5) . .
N6 C38 C37 117.3(5) . .
C39 C38 C37 119.9(5) . .
C38 C39 C40 118.6(6) . .
C41 C40 C39 118.6(6) . .
C40 C41 C42 119.6(6) . .
N6 C42 C41 122.1(5) . .
N6 C42 C43 120.2(5) . .
C41 C42 C43 117.7(5) . .
C44 C43 C48 120.3(6) . .
C44 C43 C42 120.1(6) . .
C48 C43 C42 118.9(6) . .
O4 C44 C43 116.3(6) . .
O4 C44 C45 123.5(6) . .
C43 C44 C45 120.2(7) . .
C46 C45 C44 118.1(8) . .
C47 C46 C45 122.9(7) . .
C46 C47 C48 118.0(7) . .
O5 C48 C43 115.7(6) . .
O5 C48 C47 123.9(7) . .
C43 C48 C47 120.4(7) . .
C54 C49 C50 117.3(6) . .
C54 C49 C35 122.0(6) . .
C50 C49 C35 120.5(5) . .
C51 C50 C49 120.7(7) . .
C52 C51 C50 119.7(7) . .
C53 C52 C51 120.5(7) . .
C52 C53 C54 119.5(7) . .
C49 C54 C53 122.2(7) . .
F3 P1 F4 91.3(6) . .
F3 P1 F6 90.6(6) . .
F4 P1 F6 177.1(4) . .
F3 P1 F5 178.9(6) . .
F4 P1 F5 87.8(6) . .
F6 P1 F5 90.3(6) . .
F3 P1 F2 88.1(3) . .
F4 P1 F2 90.7(3) . .
F6 P1 F2 91.6(4) . .
F5 P1 F2 92.6(3) . .
F3 P1 F1 90.8(3) . .
F4 P1 F1 88.9(3) . .
F6 P1 F1 88.8(4) . .
F5 P1 F1 88.5(3) . .
F2 P1 F1 178.8(3) . .
F9 P2 F9 177.9(5) 2 .
F9 P2 F10 90.1(3) 2 2
F9 P2 F10 89.8(3) . 2
F9 P2 F10 89.8(3) 2 .
F9 P2 F10 90.1(3) . .
F10 P2 F10 179.6(4) 2 .
F9 P2 F7 91.1(2) 2 .
F9 P2 F7 91.1(2) . .
F10 P2 F7 90.2(2) 2 .
F10 P2 F7 90.2(2) . .
F9 P2 F8 88.9(2) 2 .
F9 P2 F8 88.9(2) . .
F10 P2 F8 89.8(2) 2 .
F10 P2 F8 89.8(2) . .
F7 P2 F8 180.000(2) . .
F11 P3 F12 180.000(2) . .
F11 P3 F13 89.8(2) . 2
F12 P3 F13 90.2(2) . 2
F11 P3 F13 89.8(2) . .
F12 P3 F13 90.2(2) . .
F13 P3 F13 179.5(4) 2 .
F11 P3 F14 90.6(2) . 2
F12 P3 F14 89.4(2) . 2
F13 P3 F14 90.3(2) 2 2
F13 P3 F14 89.7(2) . 2
F11 P3 F14 90.6(2) . .
F12 P3 F14 89.4(2) . .
F13 P3 F14 89.7(2) 2 .
F13 P3 F14 90.3(2) . .
F14 P3 F14 178.8(4) 2 .
N7 C60 C61 177.8(11) . .

loop_
_geom_bond_atom_site_label_1
_geom_bond_atom_site_label_2
_geom_bond_distance
_geom_bond_site_symmetry_2
Cd1 N5 2.276(5) .
Cd1 N2 2.288(5) .
Cd1 N3 2.327(5) .
Cd1 N1 2.348(5) .
Cd1 N4 2.434(5) .
Cd1 N6 2.435(4) .
O1 C19 1.345(8) .
O1 C59 1.433(10) .
O2 C22 1.349(9) .
O2 C55 1.431(10) .
O3 C26 1.364(9) .
O3 C56 1.417(10) .
O4 C44 1.354(9) .
O4 C57 1.428(9) .
O5 C48 1.361(9) .
O5 C58 1.423(9) .
N1 C5 1.329(8) .
N1 C1 1.333(8) .
N2 C6 1.324(7) .
N2 C10 1.341(8) .
N3 C11 1.336(8) .
N3 C15 1.332(8) .
N4 C32 1.341(7) .
N4 C28 1.345(8) .
N5 C33 1.341(7) .
N5 C37 1.346(7) .
N6 C42 1.337(7) .
N6 C38 1.342(8) .
C1 C2 1.378(10) .
C2 C3 1.377(10) .
C3 C4 1.403(9) .
C4 C5 1.376(9) .
C5 C6 1.516(8) .
C6 C7 1.394(8) .
C7 C8 1.401(8) .
C8 C9 1.389(9) .
C8 C16 1.485(8) .
C9 C10 1.399(8) .
C10 C11 1.504(8) .
C11 C12 1.375(9) .
C12 C13 1.394(11) .
C13 C14 1.326(12) .
C14 C15 1.390(11) .
C16 C21 1.383(9) .
C16 C17 1.404(9) .
C17 C18 1.379(9) .
C18 C19 1.377(9) .
C19 C20 1.395(10) .
C20 C21 1.379(9) .
C22 C23 1.392(11) .
C22 C27 1.392(10) .
C23 C24 1.371(13) .
C24 C25 1.373(11) .
C25 C26 1.384(10) .
C26 C27 1.393(10) .
C27 C28 1.487(9) .
C28 C29 1.403(9) .
C29 C30 1.394(10) .
C30 C31 1.371(10) .
C31 C32 1.393(8) .
C32 C33 1.489(8) .
C33 C34 1.397(8) .
C34 C35 1.380(8) .
C35 C36 1.390(8) .
C35 C49 1.498(8) .
C36 C37 1.382(8) .
C37 C38 1.491(8) .
C38 C39 1.388(8) .
C39 C40 1.390(9) .
C40 C41 1.369(10) .
C41 C42 1.395(9) .
C42 C43 1.497(8) .
C43 C44 1.368(9) .
C43 C48 1.387(9) .
C44 C45 1.410(10) .
C45 C46 1.379(13) .
C46 C47 1.366(13) .
C47 C48 1.406(10) .
C49 C54 1.369(10) .
C49 C50 1.400(9) .
C50 C51 1.383(9) .
C51 C52 1.375(11) .
C52 C53 1.356(11) .
C53 C54 1.382(10) .
P1 F3 1.530(6) .
P1 F4 1.537(5) .
P1 F6 1.555(5) .
P1 F5 1.570(6) .
P1 F2 1.603(5) .
P1 F1 1.606(5) .
P2 F9 1.576(5) 2
P2 F9 1.576(5) .
P2 F10 1.584(5) 2
P2 F10 1.584(5) .
P2 F7 1.588(6) .
P2 F8 1.604(6) .
P3 F11 1.592(7) .
P3 F12 1.595(7) .
P3 F13 1.604(4) 2
P3 F13 1.604(4) .
P3 F14 1.607(4) 2
P3 F14 1.607(4) .
N7 C60 1.109(11) .
C60 C61 1.445(12) .
